data_7011148
loop_
_publ_author_name
'Claudio Pettinari'
'Fabio Marchetti'
'Riccardo Pettinari'
'Andrei Drozdov'
'Sergei Troyanov'
'Alexander I. Voloshin'
'Nail M. Shavaleev'

_publ_section_title
;
 Synthesis, structure and luminescence properties of new rare earth
 metal complexes with 1-phenyl-3-methyl-4-acylpyrazol-5-ones
;
_journal_issue 7
_journal_name_full 'J. Chem. Soc., Dalton Trans.'
_journal_page_first 1409
_journal_page_last 1415
_journal_paper_doi 10.1039/b108058j
_journal_year 2002
_chemical_formula_sum 'C58 H59 Dy N6 O9'
_chemical_formula_weight 1146.61
_chemical_name_systematic
; 
? 
;
_space_group_IT_number 2
_symmetry_cell_setting triclinic
_symmetry_space_group_name_Hall '-P 1'
_symmetry_space_group_name_H-M 'P -1'
_atom_sites_solution_hydrogens geom
_atom_sites_solution_primary direct
_atom_sites_solution_secondary difmap
_audit_creation_method SHELXL
_cell_angle_alpha 63.31(3)
_cell_angle_beta 85.20(3)
_cell_angle_gamma 63.76(3)
_cell_formula_units_Z 2
_cell_length_a 13.526(3)
_cell_length_b 15.219(3)
_cell_length_c 16.225(3)
_cell_measurement_reflns_used 4075
_cell_measurement_temperature 180(2)
_cell_measurement_theta_max 25
_cell_measurement_theta_min 4
_cell_volume 2648.9(15)
_computing_structure_refinement 'SHELXL-93 (Sheldrick, 1993)'
_computing_structure_solution 'SHELXS-86 (Sheldrick, 1990)'
_diffrn_ambient_temperature 180(2)
_diffrn_measurement_device IPDS(Stoe)
_diffrn_radiation_monochromator graphite
_diffrn_radiation_source 'fine-focus sealed tube'
_diffrn_radiation_type MoK\a
_diffrn_radiation_wavelength 0.71073
_diffrn_reflns_av_R_equivalents 0.0706
_diffrn_reflns_av_sigmaI/netI 0.1188
_diffrn_reflns_limit_h_max 17
_diffrn_reflns_limit_h_min -17
_diffrn_reflns_limit_k_max 19
_diffrn_reflns_limit_k_min -19
_diffrn_reflns_limit_l_max 20
_diffrn_reflns_limit_l_min -20
_diffrn_reflns_number 22019
_diffrn_reflns_theta_max 27.00
_diffrn_reflns_theta_min 2.55
_exptl_absorpt_coefficient_mu 1.473
_exptl_absorpt_correction_type none
_exptl_crystal_colour colorless
_exptl_crystal_density_diffrn 1.438
_exptl_crystal_F_000 1174
_exptl_crystal_size_max 0.50
_exptl_crystal_size_mid 0.40
_exptl_crystal_size_min 0.20
_refine_diff_density_max 0.510
_refine_diff_density_min -0.447
_refine_diff_density_rms 0.073
_refine_ls_extinction_method none
_refine_ls_goodness_of_fit_all 0.928
_refine_ls_goodness_of_fit_obs 1.074
_refine_ls_hydrogen_treatment riding
_refine_ls_matrix_type full
_refine_ls_number_parameters 684
_refine_ls_number_reflns 6823
_refine_ls_number_restraints 30
_refine_ls_restrained_S_all 2.025
_refine_ls_restrained_S_obs 1.076
_refine_ls_R_factor_all 0.1409
_refine_ls_R_factor_obs 0.0587
_refine_ls_shift/esd_max 0.001
_refine_ls_shift/esd_mean 0.000
_refine_ls_structure_factor_coef Fsqd
_refine_ls_weighting_details 'w=1/[\s^2^(Fo^2^)+(0.0515P)^2^+0.0000P] where P=(Fo^2^+2Fc^2^)/3'
_refine_ls_weighting_scheme calc
_refine_ls_wR_factor_all 0.2647
_refine_ls_wR_factor_obs 0.1156
_reflns_number_observed 4567
_reflns_number_total 10572
_reflns_observed_criterion >2sigma(I)
_cod_data_source_file b108058j.txt
_cod_data_source_block dyql3
_cod_depositor_comments
;
The following automatic conversions were performed:
'_symmetry_cell_setting' value 'Triclinic' changed to 'triclinic'
according to '/home/saulius/struct/CIF-dictionaries/cif_core.dic'
dictionary named 'cif_core.dic' version 2.4.1 from 2010-06-29.

Automatic conversion script
Id: cif_fix_enum 1527 2010-12-29 10:47:43Z saulius 

The following automatic conversions were performed:

'_refine_ls_weighting_scheme' value 'calc
w=1/[\s^2^(Fo^2^)+(0.0515P)^2^+0.0000P] where P=(Fo^2^+2Fc^2^)/3' was
changed to 'calc'. New tag '_refine_ls_weighting_details' was
created. The value of the new tag was set to
'w=1/[\s^2^(Fo^2^)+(0.0515P)^2^+0.0000P] where P=(Fo^2^+2Fc^2^)/3'.

Automatic conversion script
Id: cif_fix_values 3143 2015-03-26 13:38:13Z robertas 
;
_cod_original_cell_volume 2648.9(9)
_cod_original_sg_symbol_H-M P-1
_cod_database_code 7011148

loop_
_symmetry_equiv_pos_as_xyz
'x, y, z'
'-x, -y, -z'

loop_
_atom_site_aniso_label
_atom_site_aniso_U_11
_atom_site_aniso_U_22
_atom_site_aniso_U_33
_atom_site_aniso_U_23
_atom_site_aniso_U_13
_atom_site_aniso_U_12
DY 0.0343(3) 0.0305(2) 0.0368(3) -0.0156(2) 0.0056(2) -0.0081(2)
O1 0.0083(14) 0.0077(13) 0.015(2) -0.0050(11) 0.0037(13) 0.0035(11)
O2 0.008(2) 0.0110(15) 0.019(2) -0.0071(14) 0.007(2) -0.0008(14)
O3 0.008(2) 0.0080(14) 0.020(2) -0.0087(14) 0.0034(15) 0.0027(13)
O4 0.007(2) 0.0081(15) 0.022(2) -0.0093(15) -0.001(2) 0.0032(13)
O5 0.022(2) 0.0068(14) 0.008(2) -0.0003(13) -0.004(2) 0.0037(14)
O6 0.020(2) 0.014(2) 0.011(2) -0.0079(15) 0.000(2) -0.0006(15)
O7 0.017(2) 0.019(2) 0.029(2) -0.013(2) 0.006(2) -0.010(2)
O8 0.008(2) 0.009(2) 0.008(2) -0.0034(14) -0.0018(15) 0.0075(13)
O9 0.115(5) 0.040(3) 0.029(3) 0.004(2) -0.026(3) -0.050(3)
N1 0.017(2) 0.018(2) 0.027(2) -0.013(2) 0.003(2) 0.002(2)
N2 0.021(2) 0.029(2) 0.039(3) -0.020(2) 0.012(2) -0.004(2)
N3 0.011(2) 0.007(2) 0.021(2) -0.010(2) 0.004(2) 0.000(2)
N4 0.012(2) 0.012(2) 0.026(2) -0.013(2) 0.007(2) -0.004(2)
N5 0.023(2) 0.010(2) 0.009(2) 0.001(2) -0.008(2) -0.001(2)
N6 0.022(2) 0.019(2) 0.009(2) -0.002(2) -0.002(2) -0.007(2)
C1 0.010(2) 0.008(2) 0.012(2) -0.007(2) 0.002(2) 0.001(2)
C2 0.008(2) 0.010(2) 0.013(2) -0.007(2) 0.000(2) 0.003(2)
C3 0.016(3) 0.016(2) 0.008(2) -0.007(2) 0.004(2) -0.007(2)
C4 0.005(2) 0.012(2) 0.017(3) -0.004(2) -0.001(2) 0.003(2)
C5 0.013(3) 0.028(3) 0.051(4) -0.012(3) 0.015(3) -0.001(2)
C6 0.017(3) 0.017(2) 0.028(3) -0.007(2) 0.011(3) -0.006(2)
C7 0.021(3) 0.020(2) 0.020(3) -0.008(2) 0.013(3) -0.010(2)
C8 0.022(3) 0.031(3) 0.033(4) -0.010(3) 0.011(3) -0.015(3)
C9 0.027(3) 0.038(4) 0.041(4) -0.009(3) 0.020(3) -0.007(3)
C10 0.061(5) 0.031(3) 0.044(5) -0.025(4) 0.032(5) -0.022(4)
C11 0.127(9) 0.047(4) 0.027(4) -0.017(4) 0.017(6) -0.059(6)
C12 0.064(5) 0.036(3) 0.025(3) -0.008(3) -0.005(4) -0.032(4)
C13 0.008(2) 0.012(2) 0.015(3) -0.012(2) -0.002(2) 0.003(2)
C14 0.010(3) 0.015(3) 0.060(5) 0.000(3) -0.011(3) 0.000(2)
C15 0.013(3) 0.020(3) 0.074(6) 0.001(3) -0.006(4) -0.002(2)
C16 0.025(3) 0.015(3) 0.046(4) -0.004(3) 0.000(3) -0.009(2)
C17 0.021(3) 0.011(2) 0.025(3) -0.005(2) 0.001(3) -0.002(2)
C18 0.013(3) 0.010(2) 0.019(3) -0.006(2) 0.002(2) 0.004(2)
C19 0.004(2) 0.005(2) 0.012(2) -0.003(2) 0.000(2) 0.004(2)
C20 0.009(2) 0.006(2) 0.014(2) -0.008(2) 0.001(2) 0.002(2)
C21 0.006(2) 0.011(2) 0.014(3) -0.005(2) 0.002(2) -0.002(2)
C22 0.011(3) 0.013(2) 0.028(3) -0.013(2) 0.008(2) -0.002(2)
C23 0.021(3) 0.029(3) 0.091(6) -0.047(4) 0.023(4) -0.011(3)
C24 0.010(2) 0.017(2) 0.025(3) -0.011(2) -0.002(2) 0.001(2)
C25 0.003(2) 0.020(2) 0.041(4) -0.021(3) 0.009(2) -0.003(2)
C26 0.012(3) 0.023(3) 0.068(5) -0.026(3) -0.005(3) -0.002(2)
C27 0.018(3) 0.026(3) 0.098(8) -0.028(4) 0.009(4) -0.009(3)
C28 0.042(4) 0.021(3) 0.088(7) -0.020(4) 0.038(5) -0.014(3)
C29 0.070(5) 0.034(4) 0.051(5) -0.022(4) 0.039(5) -0.023(4)
C30 0.044(4) 0.028(3) 0.029(4) -0.016(3) 0.016(3) -0.019(3)
C31 0.007(2) 0.017(2) 0.018(3) -0.010(2) 0.003(2) -0.002(2)
C32 0.010(2) 0.024(3) 0.028(3) -0.018(2) 0.000(2) -0.002(2)
C33 0.016(3) 0.037(3) 0.039(4) -0.026(3) 0.005(3) -0.011(3)
C34 0.012(3) 0.053(4) 0.045(4) -0.036(3) 0.007(3) -0.014(3)
C35 0.007(3) 0.048(4) 0.051(4) -0.040(4) 0.004(3) 0.002(3)
C36 0.011(3) 0.025(3) 0.038(3) -0.024(3) 0.002(3) 0.001(2)
C37 0.012(2) 0.013(2) 0.011(3) -0.001(2) -0.004(2) -0.004(2)
C38 0.010(2) 0.015(2) 0.014(3) -0.008(2) 0.001(2) -0.002(2)
C39 0.016(3) 0.019(2) 0.020(3) -0.016(2) 0.006(2) -0.007(2)
C40 0.014(3) 0.023(3) 0.011(3) -0.005(2) 0.004(2) -0.007(2)
C41 0.032(3) 0.033(3) 0.014(3) -0.011(3) 0.005(3) -0.005(3)
C42 0.025(3) 0.027(3) 0.024(3) -0.022(3) 0.004(3) -0.007(2)
C43 0.022(3) 0.046(4) 0.071(5) -0.051(4) 0.017(4) -0.015(3)
C44 0.123(11) 0.088(8) 0.241(19) -0.131(11) 0.154(14) -0.070(8)
C45 0.111(14) 0.181(21) 0.537(57) -0.288(33) 0.218(27) -0.117(17)
C46 0.035(6) 0.210(26) 0.411(44) -0.283(33) 0.005(15) -0.004(10)
C47 0.093(11) 0.119(12) 0.223(23) -0.147(16) -0.112(16) 0.069(10)
C48 0.065(6) 0.057(5) 0.080(7) -0.055(6) -0.041(6) 0.035(5)
C49 0.027(3) 0.010(2) 0.017(3) -0.003(2) -0.010(3) -0.003(2)
C50 0.035(3) 0.016(3) 0.023(3) -0.009(2) -0.001(3) 0.001(3)
C51 0.060(5) 0.018(3) 0.034(4) -0.009(3) -0.010(4) 0.009(3)
C52 0.079(6) 0.017(3) 0.053(5) -0.015(3) -0.011(5) -0.001(4)
C53 0.098(7) 0.017(3) 0.046(5) -0.007(3) -0.008(5) -0.020(4)
C54 0.053(4) 0.018(3) 0.037(4) -0.003(3) -0.009(4) -0.017(3)
C55 0.032(4) 0.051(4) 0.043(4) -0.019(4) 0.014(4) -0.020(3)
C56 0.044(4) 0.042(4) 0.048(4) -0.025(3) 0.013(4) -0.018(3)
C57 0.065(6) 0.043(4) 0.044(5) -0.009(4) -0.011(5) -0.004(4)
C58 0.351(37) 0.247(26) 0.069(8) -0.040(12) 0.041(14) -0.278(31)

loop_
_atom_site_label
_atom_site_type_symbol
_atom_site_fract_x
_atom_site_fract_y
_atom_site_fract_z
_atom_site_U_iso_or_equiv
_atom_site_thermal_displace_type
_atom_site_occupancy
_atom_site_calc_flag
_atom_site_refinement_flags
_atom_site_disorder_group
DY Dy 0.30502(4) 0.67544(3) 0.67378(3) 0.0366(2) Uani 1 d . .
O1 O 0.1818(3) 0.8573(2) 0.6145(2) 0.0137(7) Uani 1 d U .
O2 O 0.1398(3) 0.6798(3) 0.7339(2) 0.0143(7) Uani 1 d . .
O3 O 0.4666(3) 0.5698(3) 0.6309(2) 0.0137(7) Uani 1 d U .
O4 O 0.2530(3) 0.5757(3) 0.6248(3) 0.0141(7) Uani 1 d . .
O5 O 0.3885(3) 0.5087(3) 0.8016(2) 0.0172(8) Uani 1 d . .
O6 O 0.3020(3) 0.7113(3) 0.8045(2) 0.0167(8) Uani 1 d . .
O7 O 0.4325(3) 0.7458(3) 0.6662(3) 0.0202(8) Uani 1 d D .
H1 H 0.4375(70) 0.7566(66) 0.7065(39) 0.030 Uiso 1 d D .
O8 O 0.2900(3) 0.7692(3) 0.5063(2) 0.0131(7) Uani 1 d DU .
H2 H 0.2417(33) 0.8099(40) 0.4753(37) 0.020 Uiso 1 d D .
H3 H 0.3219(43) 0.7366(43) 0.4833(40) 0.020 Uiso 1 d D .
O9 O 0.5231(7) 0.1841(5) 1.2243(4) 0.061(2) Uani 1 d D .
H4 H 0.5008(119) 0.2219(59) 1.1687(31) 0.092 Uiso 1 d D .
N1 N 0.0268(3) 1.0201(3) 0.5920(3) 0.0241(9) Uani 1 d . .
N2 N -0.0803(4) 1.0533(3) 0.6153(3) 0.0317(10) Uani 1 d . .
N3 N 0.5967(4) 0.4074(3) 0.6285(3) 0.0136(9) Uani 1 d . .
N4 N 0.5959(4) 0.3219(3) 0.6162(3) 0.0159(9) Uani 1 d . .
N5 N 0.4331(4) 0.3721(3) 0.9544(3) 0.0183(9) Uani 1 d . .
N6 N 0.4233(4) 0.3608(4) 1.0451(3) 0.0199(10) Uani 1 d D .
C1 C 0.0836(4) 0.9073(4) 0.6299(3) 0.0114(10) Uani 1 d . .
C2 C 0.0118(4) 0.8661(4) 0.6836(3) 0.0124(10) Uani 1 d . .
C3 C 0.0466(4) 0.7495(4) 0.7373(3) 0.0130(10) Uani 1 d . .
C4 C -0.0876(4) 0.9613(4) 0.6712(4) 0.0153(11) Uani 1 d . .
C5 C -0.1945(5) 0.9703(5) 0.7082(5) 0.038(2) Uani 1 d . .
H5A H -0.1799(8) 0.9265(37) 0.7762(6) 0.056 Uiso 1 calc R .
H5B H -0.2291(23) 0.9426(42) 0.6813(29) 0.056 Uiso 1 calc R .
H5C H -0.2449(18) 1.0478(8) 0.6913(34) 0.056 Uiso 1 calc R .
C6 C -0.0289(5) 0.7087(4) 0.8008(4) 0.0231(12) Uani 1 d . .
H6A H -0.0439(5) 0.7374(4) 0.8468(4) 0.035 Uiso 1 calc R .
H6B H -0.1009(5) 0.7399(4) 0.7629(4) 0.035 Uiso 1 calc R .
C7 C 0.0173(5) 0.5845(4) 0.8527(4) 0.0212(13) Uani 1 d . .
C8 C 0.1057(5) 0.5216(5) 0.9242(5) 0.0296(14) Uani 1 d . .
H8 H 0.1396(5) 0.5562(5) 0.9396(5) 0.044 Uiso 1 calc R .
C9 C 0.1451(6) 0.4076(6) 0.9737(6) 0.043(2) Uani 1 d . .
H9 H 0.2056(6) 0.3648(6) 1.0229(6) 0.065 Uiso 1 calc R .
C10 C 0.0965(7) 0.3566(6) 0.9515(6) 0.044(2) Uani 1 d . .
H10 H 0.1236(7) 0.2789(6) 0.9858(6) 0.066 Uiso 1 calc R .
C11 C 0.0087(11) 0.4180(7) 0.8798(6) 0.059(3) Uani 1 d . .
H11 H -0.0239(11) 0.3827(7) 0.8640(6) 0.089 Uiso 1 calc R .
C12 C -0.0317(7) 0.5330(6) 0.8305(5) 0.040(2) Uani 1 d . .
H12 H -0.0927(7) 0.5758(6) 0.7817(5) 0.060 Uiso 1 calc R .
C13 C 0.0666(4) 1.0983(4) 0.5399(4) 0.0119(10) Uani 1 d . .
C14 C 0.1810(5) 1.0668(5) 0.5404(6) 0.037(2) Uani 1 d . .
H14 H 0.2336(5) 0.9919(5) 0.5766(6) 0.055 Uiso 1 calc R .
C15 C 0.2165(5) 1.1435(5) 0.4890(7) 0.047(2) Uani 1 d . .
H15 H 0.2942(5) 1.1210(5) 0.4914(7) 0.071 Uiso 1 calc R .
C16 C 0.1439(5) 1.2526(5) 0.4335(5) 0.0329(14) Uani 1 d . .
H16 H 0.1708(5) 1.3045(5) 0.3972(5) 0.049 Uiso 1 calc R .
C17 C 0.0314(5) 1.2844(4) 0.4322(4) 0.0224(12) Uani 1 d . .
H17 H -0.0199(5) 1.3595(4) 0.3945(4) 0.034 Uiso 1 calc R .
C18 C -0.0088(4) 1.2092(4) 0.4847(4) 0.0178(11) Uani 1 d . .
H18 H -0.0867(4) 1.2327(4) 0.4832(4) 0.027 Uiso 1 calc R .
C19 C 0.4897(4) 0.4818(4) 0.6256(3) 0.0098(10) Uani 1 d U .
C20 C 0.4191(4) 0.4393(4) 0.6151(3) 0.0109(10) Uani 1 d . .
C21 C 0.3025(4) 0.4914(4) 0.6105(3) 0.0120(10) Uani 1 d . .
C22 C 0.4930(4) 0.3409(4) 0.6091(4) 0.0177(11) Uani 1 d . .
C23 C 0.4677(5) 0.2578(5) 0.6028(6) 0.041(2) Uani 1 d . .
H23A H 0.4138(37) 0.2941(11) 0.5471(22) 0.061 Uiso 1 calc R .
H23B H 0.4364(45) 0.2249(34) 0.6583(19) 0.061 Uiso 1 calc R .
H23C H 0.5364(10) 0.1999(26) 0.5989(42) 0.061 Uiso 1 calc R .
C24 C 0.2288(4) 0.4520(4) 0.5866(4) 0.0192(11) Uani 1 d . .
H24A H 0.2539(4) 0.4368(4) 0.5333(4) 0.029 Uiso 1 calc R .
H24B H 0.1515(4) 0.5122(4) 0.5666(4) 0.029 Uiso 1 calc R .
C25 C 0.2288(4) 0.3489(4) 0.6667(4) 0.0193(12) Uani 1 d . .
C26 C 0.1988(5) 0.2834(5) 0.6451(6) 0.034(2) Uani 1 d . .
H26 H 0.1784(5) 0.3047(5) 0.5819(6) 0.051 Uiso 1 calc R .
C27 C 0.1989(5) 0.1880(6) 0.7153(8) 0.048(2) Uani 1 d . .
H27 H 0.1790(5) 0.1442(6) 0.6997(8) 0.072 Uiso 1 calc R .
C28 C 0.2279(7) 0.1553(5) 0.8089(8) 0.055(3) Uani 1 d . .
H28 H 0.2271(7) 0.0904(5) 0.8571(8) 0.066 Uiso 1 calc R .
C29 C 0.2580(8) 0.2202(6) 0.8298(6) 0.053(2) Uani 1 d . .
H29 H 0.2781(8) 0.1991(6) 0.8930(6) 0.080 Uiso 1 calc R .
C30 C 0.2592(6) 0.3166(5) 0.7587(5) 0.0323(15) Uani 1 d . .
H30 H 0.2809(6) 0.3595(5) 0.7741(5) 0.048 Uiso 1 calc R .
C31 C 0.6980(4) 0.4047(4) 0.6453(4) 0.0145(11) Uani 1 d . .
C32 C 0.7044(4) 0.4751(4) 0.6756(4) 0.0204(11) Uani 1 d . .
H32 H 0.6381(4) 0.5263(4) 0.6852(4) 0.031 Uiso 1 calc R .
C33 C 0.8047(5) 0.4718(5) 0.6917(5) 0.0277(13) Uani 1 d . .
H33 H 0.8063(5) 0.5219(5) 0.7107(5) 0.041 Uiso 1 calc R .
C34 C 0.9040(5) 0.3957(6) 0.6806(5) 0.0314(15) Uani 1 d . .
H34 H 0.9734(5) 0.3929(6) 0.6918(5) 0.047 Uiso 1 calc R .
C35 C 0.8978(5) 0.3235(6) 0.6522(5) 0.034(2) Uani 1 d . .
H35 H 0.9644(5) 0.2708(6) 0.6445(5) 0.051 Uiso 1 calc R .
C36 C 0.7980(5) 0.3270(5) 0.6352(4) 0.0244(12) Uani 1 d . .
H36 H 0.7965(5) 0.2767(5) 0.6166(4) 0.037 Uiso 1 calc R .
C37 C 0.3909(4) 0.4799(4) 0.8881(4) 0.0146(10) Uani 1 d . .
C38 C 0.3557(4) 0.5422(4) 0.9386(4) 0.0142(10) Uani 1 d . .
C39 C 0.3162(4) 0.6587(4) 0.8921(4) 0.0157(11) Uani 1 d . .
C40 C 0.3766(4) 0.4630(4) 1.0342(4) 0.0176(11) Uani 1 d . .
C41 C 0.3553(5) 0.4758(5) 1.1221(4) 0.0300(14) Uani 1 d . .
H41A H 0.2818(17) 0.5376(25) 1.1116(11) 0.045 Uiso 1 calc R .
H41B H 0.4125(23) 0.4903(39) 1.1388(19) 0.045 Uiso 1 calc R .
H41C H 0.3578(39) 0.4078(15) 1.1730(9) 0.045 Uiso 1 calc R .
C42 C 0.2961(5) 0.7254(5) 0.9461(4) 0.0226(12) Uani 1 d . .
H42A H 0.3200(5) 0.6735(5) 1.0134(4) 0.034 Uiso 1 calc R .
H42B H 0.3430(5) 0.7642(5) 0.9261(4) 0.034 Uiso 1 calc R .
C43 C 0.1763(5) 0.8091(6) 0.9319(6) 0.037(2) Uani 1 d . .
C44 C 0.1175(14) 0.7902(11) 1.0081(15) 0.127(8) Uani 1 d . .
H44 H 0.1515(14) 0.7251(11) 1.0656(15) 0.190 Uiso 1 calc R .
C45 C 0.0082(22) 0.8686(26) 0.9981(34) 0.215(19) Uani 1 d . .
H45 H -0.0335(22) 0.8564(26) 1.0486(34) 0.323 Uiso 1 calc R .
C46 C -0.0381(11) 0.9612(30) 0.9170(33) 0.179(16) Uani 1 d . .
H46 H -0.1124(11) 1.0139(30) 0.9122(33) 0.268 Uiso 1 calc R .
C47 C 0.0209(17) 0.9853(16) 0.8350(19) 0.156(12) Uani 1 d . .
H47 H -0.0141(17) 1.0502(16) 0.7775(19) 0.233 Uiso 1 calc R .
C48 C 0.1338(10) 0.9051(9) 0.8473(8) 0.080(4) Uani 1 d . .
H48 H 0.1786(10) 0.9170(9) 0.7991(8) 0.119 Uiso 1 calc R .
C49 C 0.4917(5) 0.2757(4) 0.9419(4) 0.0206(12) Uani 1 d . .
C50 C 0.5536(6) 0.2780(5) 0.8686(4) 0.0294(14) Uani 1 d . .
H50 H 0.5542(6) 0.3449(5) 0.8242(4) 0.044 Uiso 1 calc R .
C51 C 0.6148(8) 0.1809(5) 0.8610(6) 0.048(2) Uani 1 d . .
H51 H 0.6557(8) 0.1813(5) 0.8105(6) 0.072 Uiso 1 calc R .
C52 C 0.6150(9) 0.0832(6) 0.9287(7) 0.057(2) Uani 1 d . .
H52 H 0.6583(9) 0.0167(6) 0.9246(7) 0.086 Uiso 1 calc R .
C53 C 0.5551(9) 0.0811(6) 1.0000(6) 0.058(2) Uani 1 d . .
H53 H 0.5572(9) 0.0134(6) 1.0456(6) 0.087 Uiso 1 calc R .
C54 C 0.4898(7) 0.1786(5) 1.0068(5) 0.038(2) Uani 1 d . .
H54 H 0.4449(7) 0.1782(5) 1.0551(5) 0.058 Uiso 1 calc R .
C55 C 0.5101(6) 0.7643(7) 0.6049(6) 0.043(2) Uani 1 d . .
H55A H 0.5284(6) 0.7180(7) 0.5728(6) 0.065 Uiso 1 calc R .
H55B H 0.5796(6) 0.7421(7) 0.6412(6) 0.065 Uiso 1 calc R .
C56 C 0.4648(7) 0.8828(6) 0.5339(6) 0.044(2) Uani 1 d . .
H56A H 0.5165(26) 0.8916(10) 0.4883(26) 0.066 Uiso 1 calc R .
H56B H 0.4560(48) 0.9277(9) 0.5649(8) 0.066 Uiso 1 calc R .
H56C H 0.3923(25) 0.9068(15) 0.5020(30) 0.066 Uiso 1 calc R .
C57 C 0.5556(9) 0.0757(7) 1.2450(7) 0.063(2) Uani 1 d . .
H57A H 0.6112(9) 0.0274(7) 1.3021(7) 0.094 Uiso 1 calc R .
H57B H 0.5939(9) 0.0632(7) 1.1937(7) 0.094 Uiso 1 calc R .
C58 C 0.4731(31) 0.0414(25) 1.2585(11) 0.178(14) Uani 1 d . .
H58A H 0.4762(286) -0.0036(362) 1.3253(29) 0.266 Uiso 1 calc R .
H58B H 0.4850(248) -0.0025(357) 1.2259(301) 0.266 Uiso 1 calc R .
H58C H 0.3999(39) 0.1061(26) 1.2339(326) 0.266 Uiso 1 calc R .

loop_
_atom_type_symbol
_atom_type_description
_atom_type_scat_dispersion_real
_atom_type_scat_dispersion_imag
_atom_type_scat_source
C C 0.0033 0.0016 'International Tables Vol C Tables 4.2.6.8 and 6.1.1.4'
H H 0.0000 0.0000 'International Tables Vol C Tables 4.2.6.8 and 6.1.1.4'
N N 0.0061 0.0033 'International Tables Vol C Tables 4.2.6.8 and 6.1.1.4'
O O 0.0106 0.0060 'International Tables Vol C Tables 4.2.6.8 and 6.1.1.4'
La La -0.2871 2.4523 'International Tables Vol C Tables 4.2.6.8 and 6.1.1.4'

loop_
_geom_angle_atom_site_label_1
_geom_angle_atom_site_label_2
_geom_angle_atom_site_label_3
_geom_angle
_geom_angle_site_symmetry_1
_geom_angle_site_symmetry_3
_geom_angle_publ_flag
O5 DY O1 147.67(12) . . ?
O5 DY O3 74.04(12) . . ?
O1 DY O3 135.78(12) . . ?
O5 DY O2 84.35(13) . . ?
O1 DY O2 74.61(12) . . ?
O3 DY O2 143.71(11) . . ?
O5 DY O4 82.07(13) . . ?
O1 DY O4 113.94(13) . . ?
O3 DY O4 74.94(12) . . ?
O2 DY O4 73.45(12) . . ?
O5 DY O7 100.72(14) . . ?
O1 DY O7 81.55(13) . . ?
O3 DY O7 73.54(12) . . ?
O2 DY O7 140.29(12) . . ?
O4 DY O7 146.15(12) . . ?
O5 DY O6 73.33(12) . . ?
O1 DY O6 77.38(13) . . ?
O3 DY O6 124.51(13) . . ?
O2 DY O6 74.00(13) . . ?
O4 DY O6 140.67(12) . . ?
O7 DY O6 70.06(13) . . ?
O5 DY O8 143.72(11) . . ?
O1 DY O8 68.58(12) . . ?
O3 DY O8 72.41(12) . . ?
O2 DY O8 116.00(13) . . ?
O4 DY O8 76.29(12) . . ?
O7 DY O8 82.70(14) . . ?
O6 DY O8 139.01(12) . . ?
C1 O1 DY 132.2(3) . . ?
C3 O2 DY 138.6(3) . . ?
C19 O3 DY 127.7(3) . . ?
C21 O4 DY 137.0(3) . . ?
C37 O5 DY 132.3(3) . . ?
C39 O6 DY 137.6(3) . . ?
C55 O7 DY 133.2(4) . . ?
C1 N1 N2 110.9(4) . . ?
C1 N1 C13 128.2(4) . . ?
N2 N1 C13 120.8(4) . . ?
C4 N2 N1 106.0(4) . . ?
C19 N3 C31 129.7(4) . . ?
C19 N3 N4 110.3(4) . . ?
C31 N3 N4 120.0(4) . . ?
C22 N4 N3 106.8(4) . . ?
C37 N5 N6 112.5(4) . . ?
C37 N5 C49 128.0(5) . . ?
N6 N5 C49 119.3(4) . . ?
C40 N6 N5 104.9(4) . . ?
O1 C1 N1 122.6(4) . . ?
O1 C1 C2 130.9(4) . . ?
N1 C1 C2 106.5(4) . . ?
C1 C2 C4 104.9(4) . . ?
C1 C2 C3 121.7(4) . . ?
C4 C2 C3 133.4(4) . . ?
O2 C3 C2 121.2(4) . . ?
O2 C3 C6 118.7(4) . . ?
C2 C3 C6 120.0(4) . . ?
N2 C4 C2 111.7(4) . . ?
N2 C4 C5 118.6(5) . . ?
C2 C4 C5 129.7(5) . . ?
C7 C6 C3 114.7(4) . . ?
C8 C7 C12 119.5(6) . . ?
C8 C7 C6 120.7(5) . . ?
C12 C7 C6 119.8(6) . . ?
C7 C8 C9 120.2(7) . . ?
C10 C9 C8 120.3(8) . . ?
C9 C10 C11 120.4(6) . . ?
C10 C11 C12 119.4(8) . . ?
C7 C12 C11 120.3(8) . . ?
C18 C13 C14 118.6(5) . . ?
C18 C13 N1 120.1(4) . . ?
C14 C13 N1 121.3(4) . . ?
C15 C14 C13 119.9(5) . . ?
C14 C15 C16 122.5(6) . . ?
C15 C16 C17 118.1(5) . . ?
C16 C17 C18 121.5(5) . . ?
C17 C18 C13 119.4(5) . . ?
O3 C19 N3 123.1(4) . . ?
O3 C19 C20 130.8(4) . . ?
N3 C19 C20 106.1(4) . . ?
C21 C20 C19 123.7(4) . . ?
C21 C20 C22 131.7(5) . . ?
C19 C20 C22 104.6(4) . . ?
O4 C21 C20 121.4(4) . . ?
O4 C21 C24 116.5(4) . . ?
C20 C21 C24 122.1(4) . . ?
N4 C22 C20 112.2(5) . . ?
N4 C22 C23 118.5(4) . . ?
C20 C22 C23 129.1(5) . . ?
C21 C24 C25 114.1(5) . . ?
C30 C25 C26 119.2(6) . . ?
C30 C25 C24 122.6(5) . . ?
C26 C25 C24 118.2(6) . . ?
C27 C26 C25 120.5(8) . . ?
C26 C27 C28 120.7(7) . . ?
C29 C28 C27 118.4(6) . . ?
C28 C29 C30 121.1(9) . . ?
C25 C30 C29 120.0(7) . . ?
C32 C31 N3 122.0(4) . . ?
C32 C31 C36 117.9(5) . . ?
N3 C31 C36 120.1(5) . . ?
C33 C32 C31 121.4(5) . . ?
C32 C33 C34 120.8(5) . . ?
C33 C34 C35 117.7(5) . . ?
C36 C35 C34 121.8(5) . . ?
C35 C36 C31 120.4(5) . . ?
O5 C37 N5 122.8(4) . . ?
O5 C37 C38 132.0(4) . . ?
N5 C37 C38 105.2(4) . . ?
C39 C38 C37 120.9(5) . . ?
C39 C38 C40 133.5(5) . . ?
C37 C38 C40 105.4(4) . . ?
O6 C39 C38 121.3(4) . . ?
O6 C39 C42 116.7(4) . . ?
C38 C39 C42 121.9(5) . . ?
N6 C40 C38 111.9(4) . . ?
N6 C40 C41 116.4(5) . . ?
C38 C40 C41 131.7(5) . . ?
C43 C42 C39 113.7(5) . . ?
C48 C43 C44 123.6(10) . . ?
C48 C43 C42 118.4(7) . . ?
C44 C43 C42 117.7(10) . . ?
C45 C44 C43 118.9(24) . . ?
C46 C45 C44 119.9(25) . . ?
C45 C46 C47 123.2(11) . . ?
C48 C47 C46 116.0(22) . . ?
C43 C48 C47 118.2(17) . . ?
C54 C49 C50 120.8(5) . . ?
C54 C49 N5 118.5(6) . . ?
C50 C49 N5 120.6(5) . . ?
C49 C50 C51 119.3(6) . . ?
C52 C51 C50 119.1(7) . . ?
C53 C52 C51 121.5(7) . . ?
C52 C53 C54 120.1(7) . . ?
C49 C54 C53 119.1(7) . . ?
O7 C55 C56 111.3(6) . . ?
O9 C57 C58 117.6(18) . . ?

loop_
_geom_bond_atom_site_label_1
_geom_bond_atom_site_label_2
_geom_bond_distance
_geom_bond_site_symmetry_2
_geom_bond_publ_flag
DY O5 2.268(4) . ?
DY O1 2.271(3) . ?
DY O3 2.342(3) . ?
DY O2 2.349(3) . ?
DY O4 2.356(3) . ?
DY O7 2.368(4) . ?
DY O6 2.410(3) . ?
DY O8 2.411(3) . ?
O1 C1 1.276(6) . ?
O2 C3 1.254(6) . ?
O3 C19 1.276(6) . ?
O4 C21 1.277(6) . ?
O5 C37 1.267(7) . ?
O6 C39 1.258(7) . ?
O7 C55 1.417(8) . ?
O9 C57 1.383(12) . ?
N1 C1 1.371(6) . ?
N1 N2 1.389(6) . ?
N1 C13 1.417(7) . ?
N2 C4 1.326(7) . ?
N3 C19 1.376(7) . ?
N3 C31 1.400(8) . ?
N3 N4 1.406(6) . ?
N4 C22 1.294(7) . ?
N5 C37 1.366(7) . ?
N5 N6 1.405(7) . ?
N5 C49 1.425(7) . ?
N6 C40 1.324(7) . ?
C1 C2 1.415(7) . ?
C2 C4 1.417(7) . ?
C2 C3 1.439(7) . ?
C3 C6 1.516(7) . ?
C4 C5 1.492(8) . ?
C6 C7 1.513(8) . ?
C7 C8 1.384(10) . ?
C7 C12 1.391(10) . ?
C8 C9 1.393(10) . ?
C9 C10 1.380(14) . ?
C10 C11 1.38(2) . ?
C11 C12 1.404(12) . ?
C13 C18 1.401(7) . ?
C13 C14 1.403(8) . ?
C14 C15 1.356(10) . ?
C15 C16 1.377(10) . ?
C16 C17 1.377(9) . ?
C17 C18 1.389(8) . ?
C19 C20 1.424(8) . ?
C20 C21 1.408(7) . ?
C20 C22 1.429(7) . ?
C21 C24 1.517(8) . ?
C22 C23 1.494(8) . ?
C24 C25 1.523(8) . ?
C25 C30 1.380(10) . ?
C25 C26 1.406(9) . ?
C26 C27 1.386(12) . ?
C27 C28 1.40(2) . ?
C28 C29 1.390(15) . ?
C29 C30 1.408(10) . ?
C31 C32 1.399(8) . ?
C31 C36 1.406(8) . ?
C32 C33 1.378(9) . ?
C33 C34 1.396(9) . ?
C34 C35 1.404(10) . ?
C35 C36 1.373(9) . ?
C37 C38 1.425(7) . ?
C38 C39 1.423(8) . ?
C38 C40 1.426(8) . ?
C39 C42 1.546(7) . ?
C40 C41 1.512(8) . ?
C42 C43 1.508(9) . ?
C43 C48 1.39(2) . ?
C43 C44 1.40(2) . ?
C44 C45 1.39(3) . ?
C45 C46 1.34(6) . ?
C46 C47 1.48(5) . ?
C47 C48 1.43(2) . ?
C49 C54 1.387(9) . ?
C49 C50 1.393(9) . ?
C50 C51 1.395(9) . ?
C51 C52 1.395(13) . ?
C52 C53 1.35(2) . ?
C53 C54 1.402(12) . ?
C55 C56 1.493(12) . ?
C57 C58 1.39(2) . ?
